data_1574006
loop_
_publ_author_name
'Arif, Muhammad'
'Liu, Xu'
'Jia, Hangwei'
'Yang, Zhihua'
'Hou, Xueling'
'Pan, Shilie'

_publ_section_title
;
 Optimizing optical anisotropy in low-dimensional structures <i>via</i>
 intralayer hydrogen bonding modulation and anionic substitution.
;
_journal_issue 10
_journal_name_full 'Materials horizons'
_journal_page_first 3538
_journal_page_last 3545
_journal_paper_doi 10.1039/d4mh01790k
_journal_volume 12
_journal_year 2025
_chemical_formula_moiety 'H2 N O3 S, C4 H6 N3'
_chemical_formula_sum 'C4 H8 N4 O3 S'
_chemical_formula_weight 192.20
_chemical_name_systematic 'Aminopyrazine Sulfamate'
_space_group_crystal_system monoclinic
_space_group_IT_number 15
_space_group_name_Hall '-C 2yc'
_space_group_name_H-M_alt 'C 1 2/c 1'
_atom_sites_solution_hydrogens difmap
_atom_sites_solution_primary dual
_audit_creation_date 2024-09-07
_audit_creation_method
;
Olex2 1.5
(compiled 2023.08.24 svn.re1ec1418 for OlexSys, GUI svn.r6817)
;
_audit_update_record
;
2024-10-30 deposited with the CCDC.	2025-02-14 downloaded from the CCDC.
;
_cell_angle_alpha 90
_cell_angle_beta 101.254(3)
_cell_angle_gamma 90
_cell_formula_units_Z 8
_cell_length_a 23.329(2)
_cell_length_b 8.9732(6)
_cell_length_c 7.4927(6)
_cell_measurement_reflns_used 2332
_cell_measurement_temperature 298
_cell_measurement_theta_max 27.47
_cell_measurement_theta_min 3.51
_cell_volume 1538.3(2)
_computing_cell_refinement 'SAINT V8.40B (?, 2016)'
_computing_data_reduction 'SAINT V8.40B (?, 2016)'
_computing_molecular_graphics 'Olex2 1.5 (Dolomanov et al., 2009)'
_computing_publication_material 'Olex2 1.5 (Dolomanov et al., 2009)'
_computing_structure_refinement 'SHELXL 2018/3 (Sheldrick, 2015)'
_computing_structure_solution 'SHELXT 2018/2 (Sheldrick, 2018)'
_diffrn_ambient_temperature 298
_diffrn_measured_fraction_theta_full 0.985
_diffrn_measured_fraction_theta_max 0.982
_diffrn_measurement_device_type 'Bruker APEX-II CCD'
_diffrn_measurement_method '\f and \w scans'
_diffrn_radiation_type MoK\a
_diffrn_radiation_wavelength 0.71073
_diffrn_reflns_av_R_equivalents 0.0539
_diffrn_reflns_av_unetI/netI 0.0520
_diffrn_reflns_Laue_measured_fraction_full 0.985
_diffrn_reflns_Laue_measured_fraction_max 0.982
_diffrn_reflns_limit_h_max 28
_diffrn_reflns_limit_h_min -30
_diffrn_reflns_limit_k_max 11
_diffrn_reflns_limit_k_min -10
_diffrn_reflns_limit_l_max 9
_diffrn_reflns_limit_l_min -9
_diffrn_reflns_number 5566
_diffrn_reflns_point_group_measured_fraction_full 0.985
_diffrn_reflns_point_group_measured_fraction_max 0.982
_diffrn_reflns_theta_full 25.242
_diffrn_reflns_theta_max 27.472
_diffrn_reflns_theta_min 3.506
_diffrn_source_current 1.4
_diffrn_source_power 0.07
_diffrn_source_voltage 50.0
_diffrn_standards_number 0
_exptl_absorpt_coefficient_mu 0.395
_exptl_absorpt_correction_T_max 0.7456
_exptl_absorpt_correction_T_min 0.6473
_exptl_absorpt_correction_type none
_exptl_absorpt_process_details
;
SADABS-2016/2 (Bruker,2016/2) was used for absorption correction.
wR2(int) was 0.1224 before and 0.0619 after correction.
The Ratio of minimum to maximum transmission is 0.8682.
The \l/2 correction factor is Not present.
;
_exptl_crystal_colour colourless
_exptl_crystal_colour_primary colourless
_exptl_crystal_density_diffrn 1.660
_exptl_crystal_description block
_exptl_crystal_F_000 800
_exptl_crystal_size_max 0.184
_exptl_crystal_size_mid 0.162
_exptl_crystal_size_min 0.144
_refine_diff_density_max 0.270
_refine_diff_density_min -0.381
_refine_diff_density_rms 0.059
_refine_ls_extinction_coef 0.008(2)
_refine_ls_extinction_expression Fc^*^=kFc[1+0.001xFc^2^\l^3^/sin(2\q)]^-1/4^
_refine_ls_extinction_method 'SHELXL-2018/3 (Sheldrick 2018)'
_refine_ls_goodness_of_fit_ref 1.087
_refine_ls_hydrogen_treatment constr
_refine_ls_matrix_type full
_refine_ls_number_parameters 110
_refine_ls_number_reflns 1730
_refine_ls_number_restraints 0
_refine_ls_restrained_S_all 1.087
_refine_ls_R_factor_all 0.0485
_refine_ls_R_factor_gt 0.0392
_refine_ls_shift/su_max 0.001
_refine_ls_shift/su_mean 0.000
_refine_ls_structure_factor_coef Fsqd
_refine_ls_weighting_details 'w=1/[\s^2^(Fo^2^)+(0.0410P)^2^+0.9410P] where P=(Fo^2^+2Fc^2^)/3'
_refine_ls_weighting_scheme calc
_refine_ls_wR_factor_gt 0.0980
_refine_ls_wR_factor_ref 0.1034
_reflns_Friedel_coverage 0.000
_reflns_number_gt 1433
_reflns_number_total 1730
_reflns_threshold_expression 'I > 2\s(I)'
_cod_data_source_file d4mh01790k2.cif
_cod_data_source_block 5555555
_cod_depositor_comments 'Adding full bibliography for 1574003--1574009.cif.'
_cod_database_code 1574006
_shelx_shelxl_version_number 2018/3
_shelx_space_group_comment
;
The symmetry employed for this shelxl refinement is uniquely defined
by the following loop, which should always be used as a source of
symmetry information in preference to the above space-group names.
They are only intended as comments.
;
_shelx_estimated_absorpt_t_max 0.945
_shelx_estimated_absorpt_t_min 0.931
_olex2_refinement_description
;
1. Fixed Uiso
 At 1.2 times of:
  All C(H) groups, {H1A,H1B} of N1, All N(H) groups
 At 1.5 times of:
  {H4A,H4B} of N4
2.a Riding coordinates:
 N1(H1A,H1B), N3(H3), N4(H4A,H4B), C2(H2), C3(H3A), C4(H4)
;
_olex2_submission_special_instructions 'No special instructions were received'

loop_
_space_group_symop_operation_xyz
'x, y, z'
'-x, y, -z+1/2'
'x+1/2, y+1/2, z'
'-x+1/2, y+1/2, -z+1/2'
'-x, -y, -z'
'x, -y, z-1/2'
'-x+1/2, -y+1/2, -z'
'x+1/2, -y+1/2, z-1/2'

loop_
_atom_site_label
_atom_site_type_symbol
_atom_site_fract_x
_atom_site_fract_y
_atom_site_fract_z
_atom_site_U_iso_or_equiv
_atom_site_adp_type
_atom_site_occupancy
_atom_site_site_symmetry_order
_atom_site_calc_flag
_atom_site_refinement_flags_posn
_atom_site_refinement_flags_adp
_atom_site_refinement_flags_occupancy
_atom_site_disorder_assembly
_atom_site_disorder_group
S1 S 0.58053(2) 0.33548(5) 0.41698(6) 0.0247(2) Uani 1 1 d . . . . .
N1 N 0.58707(8) 0.89987(18) 0.3305(2) 0.0353(4) Uani 1 1 d . . . . .
H1A H 0.564193 0.834463 0.263948 0.042 Uiso 1 1 d R U . . .
H1B H 0.579623 0.995753 0.316368 0.042 Uiso 1 1 d R U . . .
N2 N 0.71485(9) 0.9136(2) 0.6881(2) 0.0405(5) Uani 1 1 d . . . . .
N3 N 0.64548(7) 0.70932(17) 0.4775(2) 0.0299(4) Uani 1 1 d . . . . .
H3 H 0.624101 0.642745 0.408177 0.036 Uiso 1 1 d R U . . .
N4 N 0.52806(7) 0.30614(18) 0.5318(2) 0.0297(4) Uani 1 1 d . . . . .
H4A H 0.498483 0.281926 0.466512 0.045 Uiso 1 1 d R U . . .
H4B H 0.526233 0.375526 0.599572 0.045 Uiso 1 1 d R U . . .
C1 C 0.63257(9) 0.8542(2) 0.4516(3) 0.0276(4) Uani 1 1 d . . . . .
C2 C 0.67073(9) 0.9555(2) 0.5632(3) 0.0332(5) Uani 1 1 d . . . . .
H2 H 0.663671 1.059289 0.545751 0.040 Uiso 1 1 d R U . . .
C3 C 0.72453(10) 0.7649(3) 0.7115(3) 0.0406(5) Uani 1 1 d . . . . .
H3A H 0.755975 0.731728 0.803199 0.049 Uiso 1 1 d R U . . .
C4 C 0.69058(10) 0.6628(2) 0.6076(3) 0.0355(5) Uani 1 1 d . . . . .
H4 H 0.698338 0.559438 0.625902 0.043 Uiso 1 1 d R U . . .
O1 O 0.57142(6) 0.48195(14) 0.33046(19) 0.0350(4) Uani 1 1 d . . . . .
O2 O 0.57300(7) 0.21703(15) 0.28242(19) 0.0341(4) Uani 1 1 d . . . . .
O3 O 0.63402(6) 0.32716(16) 0.54951(19) 0.0366(4) Uani 1 1 d . . . . .

loop_
_atom_site_aniso_label
_atom_site_aniso_U_11
_atom_site_aniso_U_22
_atom_site_aniso_U_33
_atom_site_aniso_U_23
_atom_site_aniso_U_13
_atom_site_aniso_U_12
S1 0.0282(3) 0.0197(3) 0.0248(3) 0.00148(15) 0.00171(18) 0.00048(17)
N1 0.0383(10) 0.0259(9) 0.0384(9) -0.0046(7) -0.0006(8) -0.0001(7)
N2 0.0402(11) 0.0367(10) 0.0420(10) -0.0064(8) 0.0018(8) -0.0045(8)
N3 0.0342(9) 0.0209(8) 0.0340(9) -0.0039(6) 0.0053(7) -0.0033(6)
N4 0.0329(9) 0.0288(9) 0.0267(8) -0.0009(6) 0.0041(7) -0.0004(7)
C1 0.0323(10) 0.0241(9) 0.0281(9) -0.0023(7) 0.0098(8) -0.0017(7)
C2 0.0378(11) 0.0247(9) 0.0369(11) -0.0059(8) 0.0067(9) -0.0027(8)
C3 0.0372(12) 0.0407(12) 0.0405(12) 0.0004(9) -0.0006(9) 0.0023(10)
C4 0.0364(11) 0.0302(11) 0.0396(11) 0.0034(8) 0.0067(9) 0.0039(8)
O1 0.0424(9) 0.0228(7) 0.0362(8) 0.0088(6) -0.0011(6) -0.0040(6)
O2 0.0418(8) 0.0281(7) 0.0318(7) -0.0062(6) 0.0061(6) 0.0023(6)
O3 0.0301(8) 0.0383(8) 0.0373(8) 0.0023(6) -0.0036(6) 0.0016(6)

loop_
_atom_type_symbol
_atom_type_description
_atom_type_scat_dispersion_real
_atom_type_scat_dispersion_imag
_atom_type_scat_source
C C 0.0033 0.0016 'International Tables Vol C Tables 4.2.6.8 and 6.1.1.4'
H H 0.0000 0.0000 'International Tables Vol C Tables 4.2.6.8 and 6.1.1.4'
N N 0.0061 0.0033 'International Tables Vol C Tables 4.2.6.8 and 6.1.1.4'
O O 0.0106 0.0060 'International Tables Vol C Tables 4.2.6.8 and 6.1.1.4'
S S 0.1246 0.1234 'International Tables Vol C Tables 4.2.6.8 and 6.1.1.4'

loop_
_geom_angle_atom_site_label_1
_geom_angle_atom_site_label_2
_geom_angle_atom_site_label_3
_geom_angle
_geom_angle_site_symmetry_1
_geom_angle_site_symmetry_3
_geom_angle_publ_flag
O1 S1 N4 108.45(8) . . ?
O2 S1 N4 104.12(8) . . ?
O2 S1 O1 111.26(8) . . ?
O3 S1 N4 105.32(9) . . ?
O3 S1 O1 112.61(8) . . ?
O3 S1 O2 114.38(9) . . ?
H1A N1 H1B 120.0 . . ?
C1 N1 H1A 120.0 . . ?
C1 N1 H1B 120.0 . . ?
C2 N2 C3 117.64(18) . . ?
C1 N3 H3 119.2 . . ?
C1 N3 C4 121.64(17) . . ?
C4 N3 H3 119.2 . . ?
S1 N4 H4A 111.5 . . ?
S1 N4 H4B 109.9 . . ?
H4A N4 H4B 116.8 . . ?
N1 C1 N3 121.92(18) . . ?
N1 C1 C2 122.14(18) . . ?
N3 C1 C2 115.94(18) . . ?
N2 C2 C1 123.52(19) . . ?
N2 C2 H2 118.2 . . ?
C1 C2 H2 118.2 . . ?
N2 C3 H3A 119.1 . . ?
C4 C3 N2 121.8(2) . . ?
C4 C3 H3A 119.1 . . ?
N3 C4 C3 119.41(19) . . ?
N3 C4 H4 120.3 . . ?
C3 C4 H4 120.3 . . ?

loop_
_geom_bond_atom_site_label_1
_geom_bond_atom_site_label_2
_geom_bond_distance
_geom_bond_site_symmetry_2
_geom_bond_publ_flag
S1 N4 1.6487(16) . ?
S1 O1 1.4625(13) . ?
S1 O2 1.4519(13) . ?
S1 O3 1.4371(15) . ?
N1 H1A 0.8800 . ?
N1 H1B 0.8800 . ?
N1 C1 1.320(3) . ?
N2 C2 1.304(3) . ?
N2 C3 1.358(3) . ?
N3 H3 0.8800 . ?
N3 C1 1.340(2) . ?
N3 C4 1.353(3) . ?
N4 H4A 0.7943 . ?
N4 H4B 0.8099 . ?
C1 C2 1.424(3) . ?
C2 H2 0.9500 . ?
C3 H3A 0.9500 . ?
C3 C4 1.353(3) . ?
C4 H4 0.9500 . ?

loop_
_geom_hbond_atom_site_label_D
_geom_hbond_atom_site_label_H
_geom_hbond_atom_site_label_A
_geom_hbond_distance_DH
_geom_hbond_distance_HA
_geom_hbond_distance_DA
_geom_hbond_angle_DHA
_geom_hbond_site_symmetry_A
_geom_hbond_publ_flag
N1 H1A N4 0.88 2.18 3.020(2) 159.3 6_565 yes
N1 H1A O3 0.88 2.89 3.269(2) 107.7 6_565 yes
N1 H1B O2 0.88 2.00 2.879(2) 173.0 1_565 yes
N3 H3 O1 0.88 1.91 2.760(2) 161.6 . yes
N3 H3 O3 0.88 2.76 3.183(2) 111.3 6_565 yes
N4 H4A O2 0.79 2.32 3.094(2) 164.9 2_655 yes
N4 H4B O1 0.81 2.24 2.960(2) 148.0 6_566 yes
C4 H4 O3 0.95 2.57 3.283(3) 132.4 . yes

loop_
_geom_torsion_atom_site_label_1
_geom_torsion_atom_site_label_2
_geom_torsion_atom_site_label_3
_geom_torsion_atom_site_label_4
_geom_torsion
_geom_torsion_site_symmetry_1
_geom_torsion_site_symmetry_2
_geom_torsion_site_symmetry_3
_geom_torsion_site_symmetry_4
_geom_torsion_publ_flag
N1 C1 C2 N2 177.6(2) . . . . ?
N2 C3 C4 N3 -0.4(3) . . . . ?
N3 C1 C2 N2 -2.1(3) . . . . ?
C1 N3 C4 C3 -1.7(3) . . . . ?
C2 N2 C3 C4 1.2(3) . . . . ?
C3 N2 C2 C1 0.1(3) . . . . ?
C4 N3 C1 N1 -176.89(18) . . . . ?
C4 N3 C1 C2 2.8(3) . . . . ?
